data_2103618
loop_
_publ_author_name
'Arakcheeva, Alla'
'Chapuis, Gervais'
'Grinevitch, Vladimir'
'Shamray, Vladimir'

_publ_section_title
;
 A novel perovskite-like Ta-bronze KTa~1+<i>z~</i>O~3~: preparation,
 stoichiometry, conductivity and crystal structure studies
;
_journal_issue 2
_journal_name_full 'Acta Crystallographica Section B'
_journal_page_first 157
_journal_page_last 162
_journal_paper_doi 10.1107/S0108768100018917
_journal_volume 57
_journal_year 2001
_chemical_formula_sum 'K0.934 O2.94 Ta'
_chemical_formula_weight 264.5
_space_group_IT_number 221
_symmetry_cell_setting cubic
_symmetry_space_group_name_Hall '-P 4 2 3'
_symmetry_space_group_name_H-M 'P m -3 m'
_cell_angle_alpha 90.000(10)
_cell_angle_beta 90.000(10)
_cell_angle_gamma 90.000(10)
_cell_formula_units_Z 1
_cell_length_a 4.0050(4)
_cell_length_b 4.0050(4)
_cell_length_c 4.0050(4)
_cell_measurement_pressure '1 atm'
_cell_measurement_reflns_used 3320
_cell_measurement_temperature 295
_cell_measurement_theta_max 71.04
_cell_measurement_theta_min 5.08
_cell_volume 64.240(11)
_diffrn_measurement_device KUMA/Oxford
_diffrn_measurement_device_type KM4
_diffrn_measurement_method CCD
_diffrn_radiation_type 'Mo K\a'
_diffrn_radiation_wavelength .71073
_diffrn_reflns_av_R_equivalents .0252
_diffrn_reflns_av_sigmaI/netI .0061
_diffrn_reflns_limit_h_max 10
_diffrn_reflns_limit_h_min -10
_diffrn_reflns_limit_k_max 10
_diffrn_reflns_limit_k_min -9
_diffrn_reflns_limit_l_max 8
_diffrn_reflns_limit_l_min -10
_diffrn_reflns_number 3320
_diffrn_reflns_theta_max 71.33
_diffrn_reflns_theta_min 5.09
_exptl_absorpt_coefficient_mu 43.966
_exptl_absorpt_correction_T_max .770
_exptl_absorpt_correction_T_min .290
_exptl_absorpt_correction_type 'Gaussian integration'
_exptl_crystal_colour 'Black metallic'
_exptl_crystal_density_diffrn 6.835
_exptl_crystal_density_meas ?
_exptl_crystal_description Box
_exptl_crystal_F_000 113
_exptl_crystal_size_max .054
_exptl_crystal_size_mid .050
_exptl_crystal_size_min .030
_refine_diff_density_max .82
_refine_diff_density_min -.86
_refine_ls_extinction_coef .014922
_refine_ls_extinction_method 'B-C type 1 Gaussian isotropic'
_refine_ls_goodness_of_fit_obs 3.05
_refine_ls_goodness_of_fit_ref 3.05
_refine_ls_number_parameters 16
_refine_ls_number_reflns 148
_refine_ls_R_factor_all .0094
_refine_ls_R_factor_gt .0094
_refine_ls_shift/su_max .0139
_refine_ls_shift/su_mean .0073
_refine_ls_structure_factor_coef F
_refine_ls_weighting_details w=1/\s^2^(F)
_refine_ls_weighting_scheme sigma
_refine_ls_wR_factor_ref .0060
_reflns_number_observed 148
_reflns_number_total 148
_reflns_observed_criterion 3
_cod_data_source_file os0066.cif
_cod_data_source_block I
_cod_depositor_comments
;
 Moving the _atom_site_adp_type, _atom_site_occupancy and
 _atom_site_type_symbol data items into the main _atom_site
 loop.

 Antanas Vaitkus,
 2017-01-10

The following automatic conversions were performed:

'_exptl_crystal_density_meas' value 'none' was changed to '?' - the
value is perceived as not measured.

Automatic conversion script
Id: cif_fix_values 3008 2015-01-20 13:52:24Z robertas 
;
_cod_original_sg_symbol_H-M 'P m-3m'
_cod_original_formula_sum 'K0.934 O2.94 Ta1'
_cod_database_code 2103618
_cod_database_fobs_code 2103618

loop_
_symmetry_equiv_pos_site_id
_symmetry_equiv_pos_as_xyz
1 x,y,z
2 -y,x,z
3 x,-y,-z
4 z,x,y
5 -x,-y,z
6 y,x,-z
7 -x,z,y
8 y,-x,z
9 -x,y,-z
10 -z,-x,y
11 -y,-x,-z
12 x,-z,y
13 z,-x,-y
14 x,z,-y
15 -z,x,-y
16 -x,-z,-y
17 z,-y,x
18 y,z,x
19 -z,y,x
20 -y,-z,x
21 z,y,-x
22 -y,z,-x
23 -z,-y,-x
24 y,-z,-x
25 -x,-y,-z
26 y,-x,-z
27 -x,y,z
28 -z,-x,-y
29 x,y,-z
30 -y,-x,z
31 x,-z,-y
32 -y,x,-z
33 x,-y,z
34 z,x,-y
35 y,x,z
36 -x,z,-y
37 -z,x,y
38 -x,-z,y
39 z,-x,y
40 x,z,y
41 -z,y,-x
42 -y,-z,-x
43 z,-y,-x
44 y,z,-x
45 -z,-y,x
46 y,-z,x
47 z,y,x
48 -y,z,x

loop_
_atom_site_label
_atom_site_type_symbol
_atom_site_fract_x
_atom_site_fract_y
_atom_site_fract_z
_atom_site_occupancy
_atom_site_U_iso_or_equiv
_atom_site_adp_type
Ta Ta 0 0 0 .00650(10) 1.0 Uani
K K .5 .5 .5 .0042(2) .9590(10) Uani
O O .5150(10) 0 0 .00543(13) .493(8) Uani

loop_
_atom_site_aniso_label
_atom_site_aniso_U_11
_atom_site_aniso_U_22
_atom_site_aniso_U_33
_atom_site_aniso_U_12
_atom_site_aniso_U_13
_atom_site_aniso_U_23
_atom_site_aniso_type_symbol
Ta .00650(10) .00650(10) .00650(10) 0 0 0 Ta
K .004208 .0042(2) .0042(2) 0 0 0 K
O .0006(2) .0078(2) .0078(2) 0 0 0 O

loop_
_atom_type_symbol
_atom_type_scat_dispersion_real
_atom_type_scat_dispersion_imag
_atom_type_scat_source
K .201 .249 International_Tables_Vol_C
Ta -.705 6.523 International_Tables_Vol_C
O .011 .006 International_Tables_Vol_C

loop_
_geom_bond_atom_site_label_1
_geom_bond_atom_site_label_2
_geom_bond_site_symmetry_2
_geom_bond_distance
Ta O 1_455 1.944
Ta O . 2.061
Ta O 25_555 2.061
Ta O 25_655 1.944
Ta O 2_545 1.944
Ta O 2_555 2.061
Ta O 26_555 2.061
Ta O 26_565 1.944
Ta O 17_554 1.944
Ta O 17_555 2.061
Ta O 41_555 2.061
Ta O 41_556 1.944
K O . 2.8326
K O 1_556 2.8326
K O 1_565 2.8326
K O 1_566 2.8326
K O 25_655 2.8326
K O 25_656 2.8326
K O 25_665 2.8326
K O 25_666 2.8326
K O 2_555 2.8326
K O 2_556 2.8326
K O 2_655 2.8326
K O 2_656 2.8326
K O 26_565 2.8326
K O 26_566 2.8326
K O 26_665 2.8326
K O 26_666 2.8326
K O 17_555 2.8326
K O 17_565 2.8326
K O 17_655 2.8326
K O 17_665 2.8326
K O 41_556 2.8326
K O 41_566 2.8326
K O 41_656 2.8326
K O 41_666 2.8326
O Ta . 2.061
O Ta 1_655 1.944
O K 1_544 2.8326
O K 1_545 2.8326
O K 1_554 2.8326
O K . 2.8326
O O 25_655 .117
O O 2_545 2.8332
O O 2_555 2.9147
O O 2_645 2.7492
O O 2_655 2.8332
O O 26_555 2.9147
O O 26_565 2.8332
O O 26_655 2.8332
O O 26_665 2.7492
O O 17_554 2.8332
O O 17_555 2.9147
O O 17_654 2.7492
O O 17_655 2.8332
O O 41_555 2.9147
O O 41_556 2.8332
O O 41_655 2.8332
O O 41_656 2.7492
